data_4337981
loop_
_publ_author_name
'Ciabatti, Iacopo'
'Femoni, Cristina'
'Hayatifar, Mohammad'
'Iapalucci, Maria Carmela'
'Longoni, Giuliano'
'Pinzino, Calogero'
'Solmi, Matilde Valeria'
'Zacchini, Stefano'

_publ_section_title
;
 The Redox Chemistry of [Co6C(CO)15](2-): A Synthetic Route to New
 Co-Carbide Carbonyl Clusters.
;
_journal_issue 7
_journal_name_full 'Inorganic chemistry'
_journal_page_first 3818
_journal_paper_doi 10.1021/ic500161e
_journal_volume 53
_journal_year 2014
_chemical_formula_sum 'C43 H32 Co10 N2 O21'
_chemical_formula_weight 1502.01
_chemical_name_systematic
; 
 ? 
;
_space_group_IT_number 15
_symmetry_cell_setting monoclinic
_symmetry_space_group_name_Hall '-C 2yc'
_symmetry_space_group_name_H-M 'C 1 2/c 1'
_atom_sites_solution_hydrogens geom
_atom_sites_solution_primary direct
_atom_sites_solution_secondary difmap
_audit_creation_method SHELXL-97
_cell_angle_alpha 90.00
_cell_angle_beta 91.8730(10)
_cell_angle_gamma 90.00
_cell_formula_units_Z 4
_cell_length_a 12.2252(14)
_cell_length_b 17.194(2)
_cell_length_c 23.594(3)
_cell_measurement_reflns_used 6764
_cell_measurement_temperature 293(2)
_cell_measurement_theta_max 26.608
_cell_measurement_theta_min 2.1985
_cell_volume 4956.8(10)
_computing_cell_refinement 'APEX2 (Bruker AXS, 2006)'
_computing_data_collection 'APEX2 (Bruker AXS, 2006)'
_computing_data_reduction 'SAINT (Bruker AXS, 2004)'
_computing_molecular_graphics 'SCHAKAL99 (Keller, 1999)'
_computing_publication_material 'XCIF (Bruker AXS, 2001)'
_computing_structure_refinement 'SHELXL-97 (Sheldrick, 1997)'
_computing_structure_solution 'SHELXS-97 (Sheldrick, 1990)'
_diffrn_ambient_temperature 293(2)
_diffrn_measured_fraction_theta_full 0.999
_diffrn_measured_fraction_theta_max 0.999
_diffrn_measurement_device_type 'CCD area detector'
_diffrn_measurement_method 'phi and omega scans'
_diffrn_radiation_monochromator graphite
_diffrn_radiation_source 'fine-focus sealed tube'
_diffrn_radiation_type MoK\a
_diffrn_radiation_wavelength 0.71073
_diffrn_reflns_av_R_equivalents 0.0484
_diffrn_reflns_av_unetI/netI 0.0370
_diffrn_reflns_limit_h_max 15
_diffrn_reflns_limit_h_min -15
_diffrn_reflns_limit_k_max 21
_diffrn_reflns_limit_k_min -21
_diffrn_reflns_limit_l_max 29
_diffrn_reflns_limit_l_min -29
_diffrn_reflns_number 25199
_diffrn_reflns_theta_full 26.00
_diffrn_reflns_theta_max 26.00
_diffrn_reflns_theta_min 1.73
_exptl_absorpt_coefficient_mu 3.336
_exptl_absorpt_correction_T_max 0.6903
_exptl_absorpt_correction_T_min 0.5273
_exptl_absorpt_correction_type empirical
_exptl_absorpt_process_details
;
 Data were corrected for Lorentz polarization and absorption
 effects (empirical absorption corrections SADABS).
 R(int) = 0.1073 (selected reflections only, before parameter refinement)
 R(int) = 0.0550 (selected reflections only, after parameter refinement)
;
_exptl_crystal_colour dark-brown
_exptl_crystal_density_diffrn 2.013
_exptl_crystal_density_method 'not measured'
_exptl_crystal_description plate
_exptl_crystal_F_000 2968
_exptl_crystal_size_max 0.22
_exptl_crystal_size_mid 0.18
_exptl_crystal_size_min 0.12
_refine_diff_density_max 2.623
_refine_diff_density_min -1.055
_refine_diff_density_rms 0.141
_refine_ls_extinction_method none
_refine_ls_goodness_of_fit_ref 1.151
_refine_ls_hydrogen_treatment constr
_refine_ls_matrix_type full
_refine_ls_number_parameters 345
_refine_ls_number_reflns 4849
_refine_ls_number_restraints 48
_refine_ls_restrained_S_all 1.151
_refine_ls_R_factor_all 0.0755
_refine_ls_R_factor_gt 0.0596
_refine_ls_shift/su_max 0.000
_refine_ls_shift/su_mean 0.000
_refine_ls_structure_factor_coef Fsqd
_refine_ls_weighting_details 'calc w=1/[\s^2^(Fo^2^)+(0.0601P)^2^+55.0916P] where P=(Fo^2^+2Fc^2^)/3'
_refine_ls_weighting_scheme calc
_refine_ls_wR_factor_gt 0.1502
_refine_ls_wR_factor_ref 0.1601
_reflns_number_gt 3907
_reflns_number_total 4849
_reflns_threshold_expression >2sigma(I)
_cod_data_source_file ic500161e_si_001.cif
_cod_data_source_block 9_[TMBA]2[Co10(C2)(CO)21]
_cod_depositor_comments
;
The following automatic conversions were performed:

'_symmetry_cell_setting' value 'Monoclinic' changed to 'monoclinic'
according to
/usr/data/users/saulius/automatic-downloads/rss-feeds/ACS/lib/dictionaries/cif_core.dic
dictionary named 'cif_core.dic' version 2.4.2 from 2011-04-26.

Automatic conversion script
Id: cif_fix_values 2281 2013-09-26 08:29:07Z andrius 

 Adding full bibliography for 4337973--4337985.cif.
;
_cod_original_cell_volume 4957.0(10)
_cod_original_sg_symbol_H-M C2/c
_cod_database_code 4337981

loop_
_symmetry_equiv_pos_as_xyz
'x, y, z'
'-x, y, -z+1/2'
'x+1/2, y+1/2, z'
'-x+1/2, y+1/2, -z+1/2'
'-x, -y, -z'
'x, -y, z-1/2'
'-x+1/2, -y+1/2, -z'
'x+1/2, -y+1/2, z-1/2'

loop_
_atom_site_label
_atom_site_type_symbol
_atom_site_fract_x
_atom_site_fract_y
_atom_site_fract_z
_atom_site_U_iso_or_equiv
_atom_site_adp_type
_atom_site_occupancy
_atom_site_symmetry_multiplicity
_atom_site_calc_flag
_atom_site_refinement_flags
Co1 Co 0.98968(7) 0.17429(6) 0.33165(4) 0.0348(2) Uani 1 1 d .
Co2 Co 1.15296(8) 0.11891(6) 0.26674(4) 0.0379(3) Uani 1 1 d .
Co3 Co 0.84371(7) 0.25518(6) 0.28365(4) 0.0349(2) Uani 1 1 d .
Co4 Co 1.04861(7) 0.30352(6) 0.29872(4) 0.0361(2) Uani 1 1 d .
Co5 Co 0.96450(8) 0.03812(6) 0.29929(4) 0.0422(3) Uani 1 1 d .
C1 C 1.0000 0.2147(5) 0.2500 0.0329(19) Uani 1 2 d SU
C2 C 1.0000 0.1271(6) 0.2500 0.0322(19) Uani 1 2 d SU
C3 C 1.1933(7) 0.3214(5) 0.2978(3) 0.0452(17) Uani 1 1 d .
C4 C 1.0656(6) 0.2611(5) 0.3702(3) 0.0433(17) Uani 1 1 d .
C5 C 0.9681(7) -0.0293(5) 0.3549(4) 0.053(2) Uani 1 1 d .
C6 C 1.2256(7) 0.0856(5) 0.3280(4) 0.052(2) Uani 1 1 d .
C7 C 0.8528(6) 0.2103(5) 0.3580(3) 0.0441(18) Uani 1 1 d .
C8 C 0.7296(6) 0.1836(4) 0.2576(3) 0.0425(17) Uani 1 1 d .
C9 C 0.7580(7) 0.3281(5) 0.3118(3) 0.0507(19) Uani 1 1 d .
C10 C 0.9977(7) 0.3972(5) 0.3142(4) 0.059(2) Uani 1 1 d .
C11 C 1.0000 -0.0456(7) 0.2500 0.049(3) Uani 1 2 d S
C12 C 1.1913(6) 0.0371(5) 0.2150(3) 0.0473(18) Uani 1 1 d .
C13 C 1.0130(7) 0.1169(5) 0.3914(3) 0.054(2) Uani 1 1 d .
O3 O 1.2780(5) 0.3409(4) 0.3155(2) 0.0565(15) Uani 1 1 d .
O4 O 1.1017(5) 0.2726(4) 0.4167(2) 0.0650(17) Uani 1 1 d .
O5 O 0.9700(7) -0.0743(4) 0.3906(3) 0.085(2) Uani 1 1 d .
O6 O 1.2752(6) 0.0636(5) 0.3669(3) 0.085(2) Uani 1 1 d .
O7 O 0.8034(5) 0.2065(4) 0.3995(2) 0.0641(17) Uani 1 1 d .
O8 O 0.6350(5) 0.1825(4) 0.2581(3) 0.0686(18) Uani 1 1 d .
O9 O 0.7025(6) 0.3714(4) 0.3322(3) 0.082(2) Uani 1 1 d .
O10 O 0.9658(7) 0.4580(5) 0.3242(4) 0.101(3) Uani 1 1 d .
O11 O 1.0000 -0.1134(5) 0.2500 0.068(2) Uani 1 2 d S
O12 O 1.2699(5) 0.0050(4) 0.2021(3) 0.080(2) Uani 1 1 d .
O13 O 1.0275(7) 0.0905(4) 0.4360(3) 0.082(2) Uani 1 1 d .
N1 N 0.4829(5) 0.2079(4) 0.4342(3) 0.0527(17) Uani 1 1 d .
C101 C 0.5142(9) 0.1972(8) 0.3740(4) 0.081(3) Uani 1 1 d .
H10A H 0.5177 0.2470 0.3558 0.121 Uiso 1 1 calc R
H10B H 0.4605 0.1654 0.3545 0.121 Uiso 1 1 calc R
H10C H 0.5844 0.1724 0.3731 0.121 Uiso 1 1 calc R
C102 C 0.5628(8) 0.2613(5) 0.4625(4) 0.062(2) Uani 1 1 d .
H10D H 0.5433 0.2690 0.5012 0.093 Uiso 1 1 calc R
H10E H 0.5620 0.3104 0.4431 0.093 Uiso 1 1 calc R
H10F H 0.6347 0.2390 0.4615 0.093 Uiso 1 1 calc R
C103 C 0.3704(8) 0.2443(7) 0.4353(4) 0.073(3) Uani 1 1 d .
H10G H 0.3501 0.2517 0.4739 0.109 Uiso 1 1 calc R
H10H H 0.3183 0.2106 0.4163 0.109 Uiso 1 1 calc R
H10I H 0.3713 0.2936 0.4163 0.109 Uiso 1 1 calc R
C104 C 0.4769(7) 0.1306(5) 0.4649(4) 0.055(2) Uani 1 1 d U
H10J H 0.4483 0.1396 0.5023 0.066 Uiso 1 1 calc R
H10K H 0.4251 0.0974 0.4443 0.066 Uiso 1 1 calc R
C105 C 0.5839(7) 0.0878(5) 0.4719(3) 0.0529(18) Uani 1 1 d U
C106 C 0.6498(8) 0.0960(6) 0.5196(4) 0.063(2) Uani 1 1 d U
H106 H 0.6291 0.1295 0.5483 0.075 Uiso 1 1 calc R
C107 C 0.7458(9) 0.0554(6) 0.5255(4) 0.072(2) Uani 1 1 d U
H107 H 0.7902 0.0623 0.5579 0.086 Uiso 1 1 calc R
C108 C 0.7767(10) 0.0053(7) 0.4849(5) 0.079(2) Uani 1 1 d U
H108 H 0.8426 -0.0213 0.4892 0.095 Uiso 1 1 calc R
C109 C 0.7131(10) -0.0061(7) 0.4384(5) 0.080(2) Uani 1 1 d U
H109 H 0.7338 -0.0414 0.4109 0.096 Uiso 1 1 calc R
C110 C 0.6147(9) 0.0357(6) 0.4312(4) 0.070(2) Uani 1 1 d U
H110 H 0.5704 0.0280 0.3989 0.084 Uiso 1 1 calc R

loop_
_atom_site_aniso_label
_atom_site_aniso_U_11
_atom_site_aniso_U_22
_atom_site_aniso_U_33
_atom_site_aniso_U_23
_atom_site_aniso_U_13
_atom_site_aniso_U_12
Co1 0.0344(5) 0.0393(5) 0.0307(5) -0.0001(4) 0.0016(4) 0.0024(4)
Co2 0.0376(5) 0.0370(5) 0.0390(5) -0.0022(4) 0.0021(4) -0.0016(4)
Co3 0.0309(5) 0.0381(5) 0.0356(5) -0.0042(4) -0.0003(4) 0.0029(4)
Co4 0.0356(5) 0.0391(5) 0.0332(5) -0.0039(4) -0.0039(4) -0.0033(4)
Co5 0.0404(5) 0.0395(6) 0.0466(6) 0.0057(4) 0.0001(4) 0.0018(4)
C1 0.040(5) 0.035(5) 0.024(4) 0.000 0.002(4) 0.000
C2 0.030(4) 0.039(5) 0.028(4) 0.000 0.001(3) 0.000
C3 0.048(4) 0.045(4) 0.041(4) -0.001(3) -0.003(3) 0.000(4)
C4 0.037(4) 0.063(5) 0.030(4) -0.004(3) -0.001(3) -0.003(3)
C5 0.052(5) 0.053(5) 0.056(5) 0.011(4) 0.003(4) 0.002(4)
C6 0.052(5) 0.059(5) 0.047(5) 0.000(4) 0.000(4) -0.005(4)
C7 0.031(4) 0.061(5) 0.040(4) -0.005(4) -0.001(3) 0.002(3)
C8 0.044(4) 0.040(4) 0.044(4) -0.006(3) 0.000(3) -0.003(3)
C9 0.046(4) 0.061(5) 0.045(4) -0.005(4) -0.003(3) 0.010(4)
C10 0.054(5) 0.048(5) 0.073(6) -0.014(4) -0.011(4) 0.001(4)
C11 0.042(6) 0.047(7) 0.058(7) 0.000 -0.001(5) 0.000
C12 0.042(4) 0.046(5) 0.053(5) -0.004(4) 0.002(3) 0.000(3)
C13 0.066(5) 0.055(5) 0.041(4) 0.004(4) 0.001(4) 0.015(4)
O3 0.045(3) 0.065(4) 0.059(4) -0.008(3) -0.011(3) -0.017(3)
O4 0.073(4) 0.088(5) 0.034(3) -0.002(3) -0.006(3) -0.025(4)
O5 0.101(6) 0.070(5) 0.082(5) 0.035(4) -0.001(4) 0.008(4)
O6 0.079(5) 0.103(6) 0.070(5) 0.024(4) -0.021(4) 0.010(4)
O7 0.046(3) 0.104(5) 0.043(3) 0.009(3) 0.011(3) 0.008(3)
O8 0.034(3) 0.087(5) 0.085(5) -0.028(4) 0.004(3) 0.001(3)
O9 0.075(5) 0.095(5) 0.076(5) -0.029(4) 0.004(4) 0.041(4)
O10 0.099(6) 0.064(5) 0.139(7) -0.039(5) -0.025(5) 0.020(4)
O11 0.084(7) 0.042(5) 0.080(6) 0.000 0.005(5) 0.000
O12 0.045(4) 0.083(5) 0.113(6) -0.046(4) 0.008(4) 0.013(3)
O13 0.115(6) 0.084(5) 0.046(4) 0.017(3) -0.005(4) 0.013(4)
N1 0.039(3) 0.079(5) 0.041(4) 0.005(3) 0.002(3) 0.003(3)
C101 0.069(6) 0.128(10) 0.046(5) 0.015(6) 0.012(5) -0.002(6)
C102 0.060(5) 0.059(5) 0.067(6) 0.005(5) 0.000(4) -0.006(4)
C103 0.052(5) 0.092(8) 0.074(6) 0.018(6) 0.008(5) 0.023(5)
C104 0.051(4) 0.064(5) 0.050(4) 0.004(4) 0.003(4) -0.009(4)
C105 0.057(4) 0.059(4) 0.043(4) 0.002(3) 0.002(3) -0.007(3)
C106 0.079(5) 0.063(5) 0.045(4) 0.001(4) -0.005(4) -0.006(4)
C107 0.080(5) 0.072(5) 0.062(5) 0.015(4) -0.021(4) 0.001(4)
C108 0.082(5) 0.081(6) 0.074(5) 0.020(5) -0.004(5) 0.015(5)
C109 0.092(6) 0.078(5) 0.070(5) 0.001(5) 0.010(5) 0.024(5)
C110 0.073(5) 0.076(5) 0.060(5) -0.011(4) -0.007(4) 0.007(4)

loop_
_atom_type_symbol
_atom_type_description
_atom_type_scat_dispersion_real
_atom_type_scat_dispersion_imag
_atom_type_scat_source
C C 0.0033 0.0016 'International Tables Vol C Tables 4.2.6.8 and 6.1.1.4'
H H 0.0000 0.0000 'International Tables Vol C Tables 4.2.6.8 and 6.1.1.4'
N N 0.0061 0.0033 'International Tables Vol C Tables 4.2.6.8 and 6.1.1.4'
O O 0.0106 0.0060 'International Tables Vol C Tables 4.2.6.8 and 6.1.1.4'
Co Co 0.3494 0.9721 'International Tables Vol C Tables 4.2.6.8 and 6.1.1.4'

loop_
_geom_angle_atom_site_label_1
_geom_angle_atom_site_label_2
_geom_angle_atom_site_label_3
_geom_angle
_geom_angle_site_symmetry_1
_geom_angle_site_symmetry_3
C13 Co1 C7 92.4(4) . .
C13 Co1 C4 89.6(4) . .
C7 Co1 C4 90.5(3) . .
C13 Co1 C1 159.9(3) . .
C7 Co1 C1 106.1(3) . .
C4 Co1 C1 97.7(3) . .
C13 Co1 C2 120.8(4) . .
C7 Co1 C2 120.3(2) . .
C4 Co1 C2 132.6(3) . .
C1 Co1 C2 42.5(3) . .
C13 Co1 Co4 136.4(3) . .
C7 Co1 Co4 94.5(3) . .
C4 Co1 Co4 47.5(2) . .
C1 Co1 Co4 51.2(2) . .
C2 Co1 Co4 91.8(2) . .
C13 Co1 Co5 74.3(3) . .
C7 Co1 Co5 107.8(2) . .
C4 Co1 Co5 155.8(2) . .
C1 Co1 Co5 92.4(2) . .
C2 Co1 Co5 50.4(2) . .
Co4 Co1 Co5 141.97(5) . .
C13 Co1 Co3 141.1(3) . .
C7 Co1 Co3 49.3(2) . .
C4 Co1 Co3 96.1(2) . .
C1 Co1 Co3 56.83(12) . .
C2 Co1 Co3 82.11(16) . .
Co4 Co1 Co3 64.46(4) . .
Co5 Co1 Co3 107.81(5) . .
C13 Co1 Co2 98.8(3) . .
C7 Co1 Co2 164.3(2) . .
C4 Co1 Co2 100.5(2) . .
C1 Co1 Co2 61.54(16) . .
C2 Co1 Co2 44.12(4) . .
Co4 Co1 Co2 84.90(4) . .
Co5 Co1 Co2 65.35(4) . .
Co3 Co1 Co2 117.64(4) . .
C6 Co2 C2 131.2(3) . .
C6 Co2 C8 94.1(4) . 2_755
C2 Co2 C8 129.4(3) . 2_755
C6 Co2 C12 98.9(4) . .
C2 Co2 C12 100.4(3) . .
C8 Co2 C12 91.9(3) 2_755 .
C6 Co2 Co5 126.3(3) . 2_755
C2 Co2 Co5 51.2(2) . 2_755
C8 Co2 Co5 123.7(2) 2_755 2_755
C12 Co2 Co5 49.4(2) . 2_755
C6 Co2 C1 133.8(3) . .
C2 Co2 C1 36.7(3) . .
C8 Co2 C1 97.7(3) 2_755 .
C12 Co2 C1 125.0(3) . .
Co5 Co2 C1 81.80(15) 2_755 .
C6 Co2 Co3 130.1(3) . 2_755
C2 Co2 Co3 82.5(3) . 2_755
C8 Co2 Co3 47.6(2) 2_755 2_755
C12 Co2 Co3 110.8(2) . 2_755
Co5 Co2 Co3 103.30(5) 2_755 2_755
C1 Co2 Co3 50.73(13) . 2_755
C6 Co2 Co1 90.7(3) . .
C2 Co2 Co1 50.10(12) . .
C8 Co2 Co1 122.3(2) 2_755 .
C12 Co2 Co1 143.8(2) . .
Co5 Co2 Co1 97.34(4) 2_755 .
C1 Co2 Co1 45.97(4) . .
Co3 Co2 Co1 88.00(4) 2_755 .
C6 Co2 Co5 90.6(3) . .
C2 Co2 Co5 44.5(2) . .
C8 Co2 Co5 173.5(2) 2_755 .
C12 Co2 Co5 91.8(2) . .
Co5 Co2 Co5 55.87(5) 2_755 .
C1 Co2 Co5 75.84(15) . .
Co3 Co2 Co5 125.98(5) 2_755 .
Co1 Co2 Co5 53.07(3) . .
C9 Co3 C7 87.7(4) . .
C9 Co3 C8 98.0(4) . .
C7 Co3 C8 93.1(3) . .
C9 Co3 C1 152.3(4) . .
C7 Co3 C1 100.2(2) . .
C8 Co3 C1 107.9(3) . .
C9 Co3 C3 81.8(3) . 2_755
C7 Co3 C3 169.2(3) . 2_755
C8 Co3 C3 86.0(3) . 2_755
C1 Co3 C3 90.3(2) . 2_755
C9 Co3 Co1 130.1(3) . .
C7 Co3 Co1 48.9(2) . .
C8 Co3 Co1 106.5(2) . .
C1 Co3 Co1 51.29(12) . .
C3 Co3 Co1 141.5(2) 2_755 .
C9 Co3 Co4 112.6(3) . 2_755
C7 Co3 Co4 145.2(2) . 2_755
C8 Co3 Co4 110.6(2) . 2_755
C1 Co3 Co4 49.21(18) . 2_755
C3 Co3 Co4 43.6(2) 2_755 2_755
Co1 Co3 Co4 98.59(4) . 2_755
C9 Co3 Co2 144.7(3) . 2_755
C7 Co3 Co2 93.1(2) . 2_755
C8 Co3 Co2 46.7(2) . 2_755
C1 Co3 Co2 61.9(2) . 2_755
C3 Co3 Co2 94.0(2) 2_755 2_755
Co1 Co3 Co2 71.82(4) . 2_755
Co4 Co3 Co2 85.93(4) 2_755 2_755
C9 Co3 Co4 107.1(3) . .
C7 Co3 Co4 88.7(2) . .
C8 Co3 Co4 154.8(2) . .
C1 Co3 Co4 47.27(18) . .
C3 Co3 Co4 96.8(2) 2_755 .
Co1 Co3 Co4 57.14(4) . .
Co4 Co3 Co4 59.06(4) 2_755 .
Co2 Co3 Co4 108.15(4) 2_755 .
C10 Co4 C3 101.5(4) . .
C10 Co4 C4 101.6(4) . .
C3 Co4 C4 89.9(3) . .
C10 Co4 C1 135.8(3) . .
C3 Co4 C1 113.6(3) . .
C4 Co4 C1 104.3(3) . .
C10 Co4 Co1 130.2(3) . .
C3 Co4 Co1 117.1(3) . .
C4 Co4 Co1 51.8(2) . .
C1 Co4 Co1 53.61(15) . .
C10 Co4 Co3 130.9(3) . 2_755
C3 Co4 Co3 60.5(2) . 2_755
C4 Co4 Co3 121.9(2) . 2_755
C1 Co4 Co3 57.04(4) . 2_755
Co1 Co4 Co3 96.37(4) . 2_755
C10 Co4 Co4 91.7(3) . 2_755
C3 Co4 Co4 114.7(2) . 2_755
C4 Co4 Co4 149.2(2) . 2_755
C1 Co4 Co4 50.09(18) . 2_755
Co1 Co4 Co4 98.70(3) . 2_755
Co3 Co4 Co4 62.98(4) 2_755 2_755
C10 Co4 Co3 88.6(3) . .
C3 Co4 Co3 168.0(3) . .
C4 Co4 Co3 94.4(2) . .
C1 Co4 Co3 54.50(5) . .
Co1 Co4 Co3 58.41(4) . .
Co3 Co4 Co3 107.92(4) 2_755 .
Co4 Co4 Co3 57.96(4) 2_755 .
C5 Co5 C11 87.5(4) . .
C5 Co5 C12 97.3(4) . 2_755
C11 Co5 C12 97.5(3) . 2_755
C5 Co5 C2 162.2(3) . .
C11 Co5 C2 99.6(3) . .
C12 Co5 C2 98.0(2) 2_755 .
C5 Co5 Co1 113.2(3) . .
C11 Co5 Co1 150.6(2) . .
C12 Co5 Co1 100.1(2) 2_755 .
C2 Co5 Co1 54.77(17) . .
C5 Co5 Co2 146.5(3) . 2_755
C11 Co5 Co2 100.16(16) . 2_755
C12 Co5 Co2 49.6(2) 2_755 2_755
C2 Co5 Co2 48.53(3) . 2_755
Co1 Co5 Co2 74.37(4) . 2_755
C5 Co5 Co5 133.9(3) . 2_755
C11 Co5 Co5 48.9(2) . 2_755
C12 Co5 Co5 102.0(2) 2_755 2_755
C2 Co5 Co5 50.66(18) . 2_755
Co1 Co5 Co5 104.02(3) . 2_755
Co2 Co5 Co5 68.41(4) 2_755 2_755
C5 Co5 Co2 122.0(3) . .
C11 Co5 Co2 90.09(18) . .
C12 Co5 Co2 140.4(2) 2_755 .
C2 Co5 Co2 42.42(4) . .
Co1 Co5 Co2 61.58(4) . .
Co2 Co5 Co2 90.82(5) 2_755 .
Co5 Co5 Co2 55.72(4) 2_755 .
C2 C1 Co4 140.09(18) . 2_755
C2 C1 Co4 140.09(18) . .
Co4 C1 Co4 79.8(4) 2_755 .
C2 C1 Co1 70.2(2) . 2_755
Co4 C1 Co1 75.20(9) 2_755 2_755
Co4 C1 Co1 140.8(3) . 2_755
C2 C1 Co1 70.2(2) . .
Co4 C1 Co1 140.8(3) 2_755 .
Co4 C1 Co1 75.20(9) . .
Co1 C1 Co1 140.5(5) 2_755 .
C2 C1 Co3 108.4(2) . 2_755
Co4 C1 Co3 78.2(2) 2_755 2_755
Co4 C1 Co3 73.8(2) . 2_755
Co1 C1 Co3 71.87(4) 2_755 2_755
Co1 C1 Co3 121.63(4) . 2_755
C2 C1 Co3 108.4(2) . .
Co4 C1 Co3 73.8(2) 2_755 .
Co4 C1 Co3 78.2(2) . .
Co1 C1 Co3 121.63(4) 2_755 .
Co1 C1 Co3 71.87(4) . .
Co3 C1 Co3 143.2(5) 2_755 .
C2 C1 Co2 49.04(16) . .
Co4 C1 Co2 143.14(8) 2_755 .
Co4 C1 Co2 101.86(4) . .
Co1 C1 Co2 81.8(2) 2_755 .
Co1 C1 Co2 72.49(19) . .
Co3 C1 Co2 67.32(8) 2_755 .
Co3 C1 Co2 143.0(2) . .
C2 C1 Co2 49.04(16) . 2_755
Co4 C1 Co2 101.86(4) 2_755 2_755
Co4 C1 Co2 143.14(8) . 2_755
Co1 C1 Co2 72.49(19) 2_755 2_755
Co1 C1 Co2 81.8(2) . 2_755
Co3 C1 Co2 143.0(2) 2_755 2_755
Co3 C1 Co2 67.32(8) . 2_755
Co2 C1 Co2 98.1(3) . 2_755
C1 C2 Co2 94.3(3) . .
C1 C2 Co2 94.3(3) . 2_755
Co2 C2 Co2 171.5(6) . 2_755
C1 C2 Co5 140.66(18) . 2_755
Co2 C2 Co5 80.3(2) . 2_755
Co2 C2 Co5 93.1(3) 2_755 2_755
C1 C2 Co5 140.66(18) . .
Co2 C2 Co5 93.1(3) . .
Co2 C2 Co5 80.3(2) 2_755 .
Co5 C2 Co5 78.7(4) 2_755 .
C1 C2 Co1 67.3(2) . 2_755
Co2 C2 Co1 97.53(11) . 2_755
Co2 C2 Co1 85.78(9) 2_755 2_755
Co5 C2 Co1 74.83(8) 2_755 2_755
Co5 C2 Co1 149.3(4) . 2_755
C1 C2 Co1 67.3(2) . .
Co2 C2 Co1 85.78(9) . .
Co2 C2 Co1 97.53(11) 2_755 .
Co5 C2 Co1 149.3(4) 2_755 .
Co5 C2 Co1 74.83(8) . .
Co1 C2 Co1 134.5(5) 2_755 .
O3 C3 Co4 156.6(7) . .
O3 C3 Co3 127.2(6) . 2_755
Co4 C3 Co3 75.8(3) . 2_755
O4 C4 Co4 143.9(7) . .
O4 C4 Co1 135.4(7) . .
Co4 C4 Co1 80.7(3) . .
O5 C5 Co5 178.9(9) . .
O6 C6 Co2 178.2(8) . .
O7 C7 Co1 137.6(6) . .
O7 C7 Co3 140.6(6) . .
Co1 C7 Co3 81.8(3) . .
O8 C8 Co2 138.8(6) . 2_755
O8 C8 Co3 135.5(6) . .
Co2 C8 Co3 85.7(3) 2_755 .
O9 C9 Co3 175.9(8) . .
O10 C10 Co4 179.4(10) . .
O11 C11 Co5 138.9(2) . 2_755
O11 C11 Co5 138.9(2) . .
Co5 C11 Co5 82.1(5) 2_755 .
O12 C12 Co5 141.6(7) . 2_755
O12 C12 Co2 137.3(7) . .
Co5 C12 Co2 81.1(3) 2_755 .
O13 C13 Co1 168.5(8) . .
C102 N1 C101 108.6(7) . .
C102 N1 C103 108.9(8) . .
C101 N1 C103 109.1(7) . .
C102 N1 C104 111.7(6) . .
C101 N1 C104 111.3(8) . .
C103 N1 C104 107.2(7) . .
N1 C101 H10A 109.5 . .
N1 C101 H10B 109.5 . .
H10A C101 H10B 109.5 . .
N1 C101 H10C 109.5 . .
H10A C101 H10C 109.5 . .
H10B C101 H10C 109.5 . .
N1 C102 H10D 109.5 . .
N1 C102 H10E 109.5 . .
H10D C102 H10E 109.5 . .
N1 C102 H10F 109.5 . .
H10D C102 H10F 109.5 . .
H10E C102 H10F 109.5 . .
N1 C103 H10G 109.5 . .
N1 C103 H10H 109.5 . .
H10G C103 H10H 109.5 . .
N1 C103 H10I 109.5 . .
H10G C103 H10I 109.5 . .
H10H C103 H10I 109.5 . .
C105 C104 N1 115.1(7) . .
C105 C104 H10J 108.5 . .
N1 C104 H10J 108.5 . .
C105 C104 H10K 108.5 . .
N1 C104 H10K 108.5 . .
H10J C104 H10K 107.5 . .
C106 C105 C110 118.3(9) . .
C106 C105 C104 121.6(8) . .
C110 C105 C104 120.0(8) . .
C107 C106 C105 120.7(9) . .
C107 C106 H106 119.7 . .
C105 C106 H106 119.7 . .
C108 C107 C106 120.8(10) . .
C108 C107 H107 119.6 . .
C106 C107 H107 119.6 . .
C109 C108 C107 120.4(11) . .
C109 C108 H108 119.8 . .
C107 C108 H108 119.8 . .
C108 C109 C110 119.7(10) . .
C108 C109 H109 120.2 . .
C110 C109 H109 120.2 . .
C105 C110 C109 120.2(9) . .
C105 C110 H110 119.9 . .
C109 C110 H110 119.9 . .

loop_
_geom_bond_atom_site_label_1
_geom_bond_atom_site_label_2
_geom_bond_distance
_geom_bond_site_symmetry_2
Co1 C13 1.736(8) .
Co1 C7 1.907(7) .
Co1 C4 1.965(8) .
Co1 C1 2.056(3) .
Co1 C2 2.098(4) .
Co1 Co4 2.4691(14) .
Co1 Co5 2.4788(14) .
Co1 Co3 2.5038(13) .
Co1 Co2 2.7271(13) .
Co2 C6 1.766(9) .
Co2 C2 1.9038(12) .
Co2 C8 1.918(8) 2_755
Co2 C12 1.929(8) .
Co2 Co5 2.5045(14) 2_755
Co2 C1 2.514(6) .
Co2 Co3 2.6284(14) 2_755
Co2 Co5 2.8184(14) .
Co3 C9 1.777(8) .
Co3 C7 1.917(8) .
Co3 C8 1.945(7) .
Co3 C1 2.205(3) .
Co3 C3 2.266(8) 2_755
Co3 Co4 2.5235(13) 2_755
Co3 Co2 2.6284(14) 2_755
Co3 Co4 2.6521(13) .
Co4 C10 1.769(9) .
Co4 C3 1.796(8) .
Co4 C4 1.844(7) .
Co4 C1 1.990(7) .
Co4 Co3 2.5235(13) 2_755
Co4 Co4 2.5534(18) 2_755
Co5 C5 1.751(8) .
Co5 C11 1.909(9) .
Co5 C12 1.924(8) 2_755
Co5 C2 1.979(7) .
Co5 Co2 2.5045(14) 2_755
Co5 Co5 2.509(2) 2_755
C1 C2 1.507(13) .
C1 Co4 1.990(7) 2_755
C1 Co1 2.056(3) 2_755
C1 Co3 2.205(3) 2_755
C1 Co2 2.514(6) 2_755
C2 Co2 1.9038(12) 2_755
C2 Co5 1.979(7) 2_755
C2 Co1 2.098(4) 2_755
C3 O3 1.154(9) .
C3 Co3 2.266(8) 2_755
C4 O4 1.184(9) .
C5 O5 1.144(10) .
C6 O6 1.148(10) .
C7 O7 1.169(9) .
C8 O8 1.157(9) .
C8 Co2 1.919(8) 2_755
C9 O9 1.126(9) .
C10 O10 1.143(11) .
C11 O11 1.167(14) .
C11 Co5 1.909(9) 2_755
C12 O12 1.158(9) .
C12 Co5 1.924(8) 2_755
C13 O13 1.154(10) .
N1 C102 1.482(11) .
N1 C101 1.495(11) .
N1 C103 1.512(11) .
N1 C104 1.517(11) .
C101 H10A 0.9600 .
C101 H10B 0.9600 .
C101 H10C 0.9600 .
C102 H10D 0.9600 .
C102 H10E 0.9600 .
C102 H10F 0.9600 .
C103 H10G 0.9600 .
C103 H10H 0.9600 .
C103 H10I 0.9600 .
C104 C105 1.506(12) .
C104 H10J 0.9700 .
C104 H10K 0.9700 .
C105 C106 1.371(12) .
C105 C110 1.373(13) .
C106 C107 1.368(14) .
C106 H106 0.9300 .
C107 C108 1.352(15) .
C107 H107 0.9300 .
C108 C109 1.339(15) .
C108 H108 0.9300 .
C109 C110 1.405(14) .
C109 H109 0.9300 .
C110 H110 0.9300 .

loop_
_geom_torsion_atom_site_label_1
_geom_torsion_atom_site_label_2
_geom_torsion_atom_site_label_3
_geom_torsion_atom_site_label_4
_geom_torsion
_geom_torsion_site_symmetry_1
_geom_torsion_site_symmetry_4
C13 Co1 Co2 C6 -22.2(4) . .
C7 Co1 Co2 C6 -157.4(10) . .
C4 Co1 Co2 C6 69.0(4) . .
C1 Co1 Co2 C6 162.2(4) . .
C2 Co1 Co2 C6 -148.0(4) . .
Co4 Co1 Co2 C6 114.1(3) . .
Co5 Co1 Co2 C6 -90.3(3) . .
Co3 Co1 Co2 C6 171.7(3) . .
C13 Co1 Co2 C2 125.8(5) . .
C7 Co1 Co2 C2 -9.4(10) . .
C4 Co1 Co2 C2 -143.0(4) . .
C1 Co1 Co2 C2 -49.8(4) . .
Co4 Co1 Co2 C2 -97.9(3) . .
Co5 Co1 Co2 C2 57.7(3) . .
Co3 Co1 Co2 C2 -40.3(3) . .
C13 Co1 Co2 C8 -117.5(4) . 2_755
C7 Co1 Co2 C8 107.3(10) . 2_755
C4 Co1 Co2 C8 -26.3(4) . 2_755
C1 Co1 Co2 C8 66.9(3) . 2_755
C2 Co1 Co2 C8 116.7(4) . 2_755
Co4 Co1 Co2 C8 18.8(3) . 2_755
Co5 Co1 Co2 C8 174.4(3) . 2_755
Co3 Co1 Co2 C8 76.4(3) . 2_755
C13 Co1 Co2 C12 83.9(5) . .
C7 Co1 Co2 C12 -51.3(10) . .
C4 Co1 Co2 C12 175.2(5) . .
C1 Co1 Co2 C12 -91.7(5) . .
C2 Co1 Co2 C12 -41.8(5) . .
Co4 Co1 Co2 C12 -139.8(4) . .
Co5 Co1 Co2 C12 15.9(4) . .
Co3 Co1 Co2 C12 -82.2(4) . .
C13 Co1 Co2 Co5 104.5(3) . 2_755
C7 Co1 Co2 Co5 -30.7(9) . 2_755
C4 Co1 Co2 Co5 -164.3(2) . 2_755
C1 Co1 Co2 Co5 -71.1(2) . 2_755
C2 Co1 Co2 Co5 -21.3(3) . 2_755
Co4 Co1 Co2 Co5 -119.21(4) . 2_755
Co5 Co1 Co2 Co5 36.45(5) . 2_755
Co3 Co1 Co2 Co5 -61.58(6) . 2_755
C13 Co1 Co2 C1 175.6(4) . .
C7 Co1 Co2 C1 40.4(10) . .
C4 Co1 Co2 C1 -93.2(3) . .
C2 Co1 Co2 C1 49.8(4) . .
Co4 Co1 Co2 C1 -48.1(2) . .
Co5 Co1 Co2 C1 107.5(2) . .
Co3 Co1 Co2 C1 9.5(2) . .
C13 Co1 Co2 Co3 -152.3(3) . 2_755
C7 Co1 Co2 Co3 72.5(9) . 2_755
C4 Co1 Co2 Co3 -61.1(2) . 2_755
C1 Co1 Co2 Co3 32.1(2) . 2_755
C2 Co1 Co2 Co3 81.9(3) . 2_755
Co4 Co1 Co2 Co3 -16.05(4) . 2_755
Co5 Co1 Co2 Co3 139.61(5) . 2_755
Co3 Co1 Co2 Co3 41.58(6) . 2_755
C13 Co1 Co2 Co5 68.1(3) . .
C7 Co1 Co2 Co5 -67.1(9) . .
C4 Co1 Co2 Co5 159.3(2) . .
C1 Co1 Co2 Co5 -107.5(2) . .
C2 Co1 Co2 Co5 -57.7(3) . .
Co4 Co1 Co2 Co5 -155.65(5) . .
Co3 Co1 Co2 Co5 -98.03(5) . .
C13 Co1 Co3 C9 48.3(6) . .
C7 Co1 Co3 C9 36.6(5) . .
C4 Co1 Co3 C9 -48.7(4) . .
C1 Co1 Co3 C9 -144.0(5) . .
C2 Co1 Co3 C9 179.0(4) . .
Co4 Co1 Co3 C9 -85.1(4) . .
Co5 Co1 Co3 C9 135.1(4) . .
Co2 Co1 Co3 C9 -153.9(4) . .
C13 Co1 Co3 C7 11.6(6) . .
C4 Co1 Co3 C7 -85.4(4) . .
C1 Co1 Co3 C7 179.4(4) . .
C2 Co1 Co3 C7 142.4(4) . .
Co4 Co1 Co3 C7 -121.8(3) . .
Co5 Co1 Co3 C7 98.4(3) . .
Co2 Co1 Co3 C7 169.4(3) . .
C13 Co1 Co3 C8 -67.8(5) . .
C7 Co1 Co3 C8 -79.4(4) . .
C4 Co1 Co3 C8 -164.8(3) . .
C1 Co1 Co3 C8 100.0(3) . .
C2 Co1 Co3 C8 63.0(3) . .
Co4 Co1 Co3 C8 158.8(2) . .
Co5 Co1 Co3 C8 19.1(2) . .
Co2 Co1 Co3 C8 90.0(2) . .
C13 Co1 Co3 C1 -167.8(5) . .
C7 Co1 Co3 C1 -179.4(4) . .
C4 Co1 Co3 C1 95.3(3) . .
C2 Co1 Co3 C1 -37.0(3) . .
Co4 Co1 Co3 C1 58.8(3) . .
Co5 Co1 Co3 C1 -80.9(3) . .
Co2 Co1 Co3 C1 -10.0(3) . .
C13 Co1 Co3 C3 -172.5(6) . 2_755
C7 Co1 Co3 C3 175.9(4) . 2_755
C4 Co1 Co3 C3 90.5(4) . 2_755
C1 Co1 Co3 C3 -4.7(4) . 2_755
C2 Co1 Co3 C3 -41.7(4) . 2_755
Co4 Co1 Co3 C3 54.1(3) . 2_755
Co5 Co1 Co3 C3 -85.7(3) . 2_755
Co2 Co1 Co3 C3 -14.7(3) . 2_755
C13 Co1 Co3 Co4 177.6(5) . 2_755
C7 Co1 Co3 Co4 166.0(3) . 2_755
C4 Co1 Co3 Co4 80.7(2) . 2_755
C1 Co1 Co3 Co4 -14.6(3) . 2_755
C2 Co1 Co3 Co4 -51.63(19) . 2_755
Co4 Co1 Co3 Co4 44.23(4) . 2_755
Co5 Co1 Co3 Co4 -95.54(5) . 2_755
Co2 Co1 Co3 Co4 -24.58(6) . 2_755
C13 Co1 Co3 Co2 -99.6(5) . 2_755
C7 Co1 Co3 Co2 -111.2(3) . 2_755
C4 Co1 Co3 Co2 163.5(2) . 2_755
C1 Co1 Co3 Co2 68.2(3) . 2_755
C2 Co1 Co3 Co2 31.18(18) . 2_755
Co4 Co1 Co3 Co2 127.04(4) . 2_755
Co5 Co1 Co3 Co2 -12.72(4) . 2_755
Co2 Co1 Co3 Co2 58.24(5) . 2_755
C13 Co1 Co3 Co4 133.4(5) . .
C7 Co1 Co3 Co4 121.8(3) . .
C4 Co1 Co3 Co4 36.4(2) . .
C1 Co1 Co3 Co4 -58.8(3) . .
C2 Co1 Co3 Co4 -95.86(19) . .
Co5 Co1 Co3 Co4 -139.77(5) . .
Co2 Co1 Co3 Co4 -68.80(5) . .
C13 Co1 Co4 C10 -82.4(6) . .
C7 Co1 Co4 C10 15.9(4) . .
C4 Co1 Co4 C10 -70.7(5) . .
C1 Co1 Co4 C10 122.9(4) . .
C2 Co1 Co4 C10 136.5(4) . .
Co5 Co1 Co4 C10 142.6(4) . .
Co3 Co1 Co4 C10 56.1(4) . .
Co2 Co1 Co4 C10 -179.9(4) . .
C13 Co1 Co4 C3 54.2(5) . .
C7 Co1 Co4 C3 152.5(4) . .
C4 Co1 Co4 C3 66.0(4) . .
C1 Co1 Co4 C3 -100.4(3) . .
C2 Co1 Co4 C3 -86.9(3) . .
Co5 Co1 Co4 C3 -80.7(3) . .
Co3 Co1 Co4 C3 -167.2(3) . .
Co2 Co1 Co4 C3 -43.3(3) . .
C13 Co1 Co4 C4 -11.8(5) . .
C7 Co1 Co4 C4 86.5(4) . .
C1 Co1 Co4 C4 -166.4(3) . .
C2 Co1 Co4 C4 -152.9(3) . .
Co5 Co1 Co4 C4 -146.7(3) . .
Co3 Co1 Co4 C4 126.8(3) . .
Co2 Co1 Co4 C4 -109.2(3) . .
C13 Co1 Co4 C1 154.6(4) . .
C7 Co1 Co4 C1 -107.1(2) . .
C4 Co1 Co4 C1 166.4(3) . .
C2 Co1 Co4 C1 13.55(13) . .
Co5 Co1 Co4 C1 19.71(13) . .
Co3 Co1 Co4 C1 -66.81(11) . .
Co2 Co1 Co4 C1 57.17(11) . .
C13 Co1 Co4 Co3 114.3(4) . 2_755
C7 Co1 Co4 Co3 -147.4(2) . 2_755
C4 Co1 Co4 Co3 126.1(3) . 2_755
C1 Co1 Co4 Co3 -40.34(11) . 2_755
C2 Co1 Co4 Co3 -26.79(8) . 2_755
Co5 Co1 Co4 Co3 -20.63(9) . 2_755
Co3 Co1 Co4 Co3 -107.15(4) . 2_755
Co2 Co1 Co4 Co3 16.83(4) . 2_755
C13 Co1 Co4 Co4 177.8(4) . 2_755
C7 Co1 Co4 Co4 -83.8(2) . 2_755
C4 Co1 Co4 Co4 -170.4(3) . 2_755
C1 Co1 Co4 Co4 23.22(11) . 2_755
C2 Co1 Co4 Co4 36.76(8) . 2_755
Co5 Co1 Co4 Co4 42.92(10) . 2_755
Co3 Co1 Co4 Co4 -43.60(4) . 2_755
Co2 Co1 Co4 Co4 80.38(5) . 2_755
C13 Co1 Co4 Co3 -138.6(4) . .
C7 Co1 Co4 Co3 -40.3(2) . .
C4 Co1 Co4 Co3 -126.8(3) . .
C1 Co1 Co4 Co3 66.81(11) . .
C2 Co1 Co4 Co3 80.36(7) . .
Co5 Co1 Co4 Co3 86.52(8) . .
Co2 Co1 Co4 Co3 123.98(4) . .
C9 Co3 Co4 C10 -13.6(4) . .
C7 Co3 Co4 C10 -100.8(4) . .
C8 Co3 Co4 C10 164.8(6) . .
C1 Co3 Co4 C10 154.0(4) . .
C3 Co3 Co4 C10 69.9(4) 2_755 .
Co1 Co3 Co4 C10 -140.7(3) . .
Co4 Co3 Co4 C10 92.9(3) 2_755 .
Co2 Co3 Co4 C10 166.4(3) 2_755 .
C9 Co3 Co4 C3 -161.6(12) . .
C7 Co3 Co4 C3 111.2(12) . .
C8 Co3 Co4 C3 16.7(13) . .
C1 Co3 Co4 C3 6.0(12) . .
C3 Co3 Co4 C3 -78.1(10) 2_755 .
Co1 Co3 Co4 C3 71.3(12) . .
Co4 Co3 Co4 C3 -55.2(12) 2_755 .
Co2 Co3 Co4 C3 18.4(12) 2_755 .
C9 Co3 Co4 C4 87.9(4) . .
C7 Co3 Co4 C4 0.7(3) . .
C8 Co3 Co4 C4 -93.7(6) . .
C1 Co3 Co4 C4 -104.5(3) . .
C3 Co3 Co4 C4 171.4(3) 2_755 .
Co1 Co3 Co4 C4 -39.1(2) . .
Co4 Co3 Co4 C4 -165.6(2) 2_755 .
Co2 Co3 Co4 C4 -92.1(3) 2_755 .
C9 Co3 Co4 C1 -167.6(4) . .
C7 Co3 Co4 C1 105.2(3) . .
C8 Co3 Co4 C1 10.8(6) . .
C3 Co3 Co4 C1 -84.1(3) 2_755 .
Co1 Co3 Co4 C1 65.4(2) . .
Co4 Co3 Co4 C1 -61.1(2) 2_755 .
Co2 Co3 Co4 C1 12.4(2) 2_755 .
C9 Co3 Co4 Co1 127.0(3) . .
C7 Co3 Co4 Co1 39.9(2) . .
C8 Co3 Co4 Co1 -54.6(5) . .
C1 Co3 Co4 Co1 -65.4(2) . .
C3 Co3 Co4 Co1 -149.4(2) 2_755 .
Co4 Co3 Co4 Co1 -126.47(4) 2_755 .
Co2 Co3 Co4 Co1 -52.95(4) 2_755 .
C9 Co3 Co4 Co3 -146.5(3) . 2_755
C7 Co3 Co4 Co3 126.3(2) . 2_755
C8 Co3 Co4 Co3 31.9(6) . 2_755
C1 Co3 Co4 Co3 21.1(2) . 2_755
C3 Co3 Co4 Co3 -63.0(2) 2_755 2_755
Co1 Co3 Co4 Co3 86.44(5) . 2_755
Co4 Co3 Co4 Co3 -40.03(6) 2_755 2_755
Co2 Co3 Co4 Co3 33.49(6) 2_755 2_755
C9 Co3 Co4 Co4 -106.5(3) . 2_755
C7 Co3 Co4 Co4 166.3(2) . 2_755
C8 Co3 Co4 Co4 71.9(5) . 2_755
C1 Co3 Co4 Co4 61.1(2) . 2_755
C3 Co3 Co4 Co4 -23.0(2) 2_755 2_755
Co1 Co3 Co4 Co4 126.47(4) . 2_755
Co2 Co3 Co4 Co4 73.53(4) 2_755 2_755
C13 Co1 Co5 C5 7.3(4) . .
C7 Co1 Co5 C5 -80.2(4) . .
C4 Co1 Co5 C5 57.2(6) . .
C1 Co1 Co5 C5 172.1(3) . .
C2 Co1 Co5 C5 164.8(3) . .
Co4 Co1 Co5 C5 156.8(3) . .
Co3 Co1 Co5 C5 -132.1(3) . .
Co2 Co1 Co5 C5 115.0(3) . .
C13 Co1 Co5 C11 -124.5(4) . .
C7 Co1 Co5 C11 148.0(3) . .
C4 Co1 Co5 C11 -74.6(6) . .
C1 Co1 Co5 C11 40.3(2) . .
C2 Co1 Co5 C11 33.0(2) . .
Co4 Co1 Co5 C11 25.0(3) . .
Co3 Co1 Co5 C11 96.1(2) . .
Co2 Co1 Co5 C11 -16.8(2) . .
C13 Co1 Co5 C12 109.8(4) . 2_755
C7 Co1 Co5 C12 22.3(3) . 2_755
C4 Co1 Co5 C12 159.6(6) . 2_755
C1 Co1 Co5 C12 -85.4(2) . 2_755
C2 Co1 Co5 C12 -92.7(3) . 2_755
Co4 Co1 Co5 C12 -100.7(3) . 2_755
Co3 Co1 Co5 C12 -29.6(2) . 2_755
Co2 Co1 Co5 C12 -142.5(2) . 2_755
C13 Co1 Co5 C2 -157.5(3) . .
C7 Co1 Co5 C2 115.0(3) . .
C4 Co1 Co5 C2 -107.7(5) . .
C1 Co1 Co5 C2 7.24(7) . .
Co4 Co1 Co5 C2 -8.00(10) . .
Co3 Co1 Co5 C2 63.07(7) . .
Co2 Co1 Co5 C2 -49.80(7) . .
C13 Co1 Co5 Co2 152.6(3) . 2_755
C7 Co1 Co5 Co2 65.1(2) . 2_755
C4 Co1 Co5 Co2 -157.6(5) . 2_755
C1 Co1 Co5 Co2 -42.65(5) . 2_755
C2 Co1 Co5 Co2 -49.89(7) . 2_755
Co4 Co1 Co5 Co2 -57.89(8) . 2_755
Co3 Co1 Co5 Co2 13.18(5) . 2_755
Co2 Co1 Co5 Co2 -99.69(4) . 2_755
C13 Co1 Co5 Co5 -145.1(3) . 2_755
C7 Co1 Co5 Co5 127.5(2) . 2_755
C4 Co1 Co5 Co5 -95.2(5) . 2_755
C1 Co1 Co5 Co5 19.73(7) . 2_755
C2 Co1 Co5 Co5 12.48(7) . 2_755
Co4 Co1 Co5 Co5 4.48(11) . 2_755
Co3 Co1 Co5 Co5 75.56(7) . 2_755
Co2 Co1 Co5 Co5 -37.32(5) . 2_755
C13 Co1 Co5 Co2 -107.7(3) . .
C7 Co1 Co5 Co2 164.8(2) . .
C4 Co1 Co5 Co2 -57.9(5) . .
C1 Co1 Co5 Co2 57.04(5) . .
C2 Co1 Co5 Co2 49.80(7) . .
Co4 Co1 Co5 Co2 41.80(8) . .
Co3 Co1 Co5 Co2 112.87(5) . .
C6 Co2 Co5 C5 -10.6(5) . .
C2 Co2 Co5 C5 -168.7(4) . .
C8 Co2 Co5 C5 -147(2) 2_755 .
C12 Co2 Co5 C5 88.3(4) . .
Co5 Co2 Co5 C5 124.4(4) 2_755 .
C1 Co2 Co5 C5 -146.0(4) . .
Co3 Co2 Co5 C5 -154.2(4) 2_755 .
Co1 Co2 Co5 C5 -101.0(4) . .
C6 Co2 Co5 C11 -97.8(3) . .
C2 Co2 Co5 C11 104.2(3) . .
C8 Co2 Co5 C11 125(2) 2_755 .
C12 Co2 Co5 C11 1.1(3) . .
Co5 Co2 Co5 C11 37.23(16) 2_755 .
C1 Co2 Co5 C11 126.85(18) . .
Co3 Co2 Co5 C11 118.69(16) 2_755 .
Co1 Co2 Co5 C11 171.85(16) . .
C6 Co2 Co5 C12 160.4(5) . 2_755
C2 Co2 Co5 C12 2.3(5) . 2_755
C8 Co2 Co5 C12 24(2) 2_755 2_755
C12 Co2 Co5 C12 -100.7(3) . 2_755
Co5 Co2 Co5 C12 -64.6(4) 2_755 2_755
C1 Co2 Co5 C12 25.0(4) . 2_755
Co3 Co2 Co5 C12 16.8(4) 2_755 2_755
Co1 Co2 Co5 C12 70.0(4) . 2_755
C6 Co2 Co5 C2 158.0(4) . .
C8 Co2 Co5 C2 21(2) 2_755 .
C12 Co2 Co5 C2 -103.0(4) . .
Co5 Co2 Co5 C2 -67.0(3) 2_755 .
C1 Co2 Co5 C2 22.7(3) . .
Co3 Co2 Co5 C2 14.5(3) 2_755 .
Co1 Co2 Co5 C2 67.7(3) . .
C6 Co2 Co5 Co1 90.4(3) . .
C2 Co2 Co5 Co1 -67.7(3) . .
C8 Co2 Co5 Co1 -46(2) 2_755 .
C12 Co2 Co5 Co1 -170.7(2) . .
Co5 Co2 Co5 Co1 -134.62(5) 2_755 .
C1 Co2 Co5 Co1 -45.00(8) . .
Co3 Co2 Co5 Co1 -53.16(6) 2_755 .
C6 Co2 Co5 Co2 162.1(3) . 2_755
C2 Co2 Co5 Co2 4.0(3) . 2_755
C8 Co2 Co5 Co2 25(2) 2_755 2_755
C12 Co2 Co5 Co2 -99.0(2) . 2_755
Co5 Co2 Co5 Co2 -62.93(5) 2_755 2_755
C1 Co2 Co5 Co2 26.69(8) . 2_755
Co3 Co2 Co5 Co2 18.53(6) 2_755 2_755
Co1 Co2 Co5 Co2 71.69(4) . 2_755
C6 Co2 Co5 Co5 -135.0(3) . 2_755
C2 Co2 Co5 Co5 67.0(3) . 2_755
C8 Co2 Co5 Co5 88(2) 2_755 2_755
C12 Co2 Co5 Co5 -36.1(2) . 2_755
C1 Co2 Co5 Co5 89.62(8) . 2_755
Co3 Co2 Co5 Co5 81.46(5) 2_755 2_755
Co1 Co2 Co5 Co5 134.62(5) . 2_755
C10 Co4 C1 C2 -143.7(5) . .
C3 Co4 C1 C2 76.7(3) . .
C4 Co4 C1 C2 -19.5(2) . .
Co1 Co4 C1 C2 -30.53(8) . .
Co3 Co4 C1 C2 99.41(12) 2_755 .
Co4 Co4 C1 C2 180.000(1) 2_755 .
Co3 Co4 C1 C2 -104.65(13) . .
C10 Co4 C1 Co4 36.3(5) . 2_755
C3 Co4 C1 Co4 -103.3(3) . 2_755
C4 Co4 C1 Co4 160.5(2) . 2_755
Co1 Co4 C1 Co4 149.47(8) . 2_755
Co3 Co4 C1 Co4 -80.59(12) 2_755 2_755
Co3 Co4 C1 Co4 75.35(13) . 2_755
C10 Co4 C1 Co1 87.3(5) . 2_755
C3 Co4 C1 Co1 -52.4(5) . 2_755
C4 Co4 C1 Co1 -148.6(4) . 2_755
Co1 Co4 C1 Co1 -159.6(4) . 2_755
Co3 Co4 C1 Co1 -29.7(3) 2_755 2_755
Co4 Co4 C1 Co1 50.9(4) 2_755 2_755
Co3 Co4 C1 Co1 126.3(5) . 2_755
C10 Co4 C1 Co1 -113.2(5) . .
C3 Co4 C1 Co1 107.2(3) . .
C4 Co4 C1 Co1 11.0(2) . .
Co3 Co4 C1 Co1 129.94(18) 2_755 .
Co4 Co4 C1 Co1 -149.47(8) 2_755 .
Co3 Co4 C1 Co1 -74.12(7) . .
C10 Co4 C1 Co3 116.9(5) . 2_755
C3 Co4 C1 Co3 -22.7(3) . 2_755
C4 Co4 C1 Co3 -119.0(3) . 2_755
Co1 Co4 C1 Co3 -129.94(18) . 2_755
Co4 Co4 C1 Co3 80.59(12) 2_755 2_755
Co3 Co4 C1 Co3 155.9(2) . 2_755
C10 Co4 C1 Co3 -39.0(5) . .
C3 Co4 C1 Co3 -178.7(3) . .
C4 Co4 C1 Co3 85.1(3) . .
Co1 Co4 C1 Co3 74.12(7) . .
Co3 Co4 C1 Co3 -155.9(2) 2_755 .
Co4 Co4 C1 Co3 -75.35(13) 2_755 .
C10 Co4 C1 Co2 178.8(5) . .
C3 Co4 C1 Co2 39.2(3) . .
C4 Co4 C1 Co2 -57.1(3) . .
Co1 Co4 C1 Co2 -68.07(18) . .
Co3 Co4 C1 Co2 61.87(4) 2_755 .
Co4 Co4 C1 Co2 142.46(11) 2_755 .
Co3 Co4 C1 Co2 -142.2(2) . .
C10 Co4 C1 Co2 -59.9(7) . 2_755
C3 Co4 C1 Co2 160.5(5) . 2_755
C4 Co4 C1 Co2 64.2(5) . 2_755
Co1 Co4 C1 Co2 53.2(4) . 2_755
Co3 Co4 C1 Co2 -176.8(6) 2_755 2_755
Co4 Co4 C1 Co2 -96.2(5) 2_755 2_755
Co3 Co4 C1 Co2 -20.9(3) . 2_755
C13 Co1 C1 C2 39.1(10) . .
C7 Co1 C1 C2 -117.6(3) . .
C4 Co1 C1 C2 149.7(2) . .
Co4 Co1 C1 C2 159.73(8) . .
Co5 Co1 C1 C2 -8.27(3) . .
Co3 Co1 C1 C2 -118.05(15) . .
Co2 Co1 C1 C2 51.90(11) . .
C13 Co1 C1 Co4 -172.8(9) . 2_755
C7 Co1 C1 Co4 30.5(5) . 2_755
C4 Co1 C1 Co4 -62.3(4) . 2_755
C2 Co1 C1 Co4 148.0(4) . 2_755
Co4 Co1 C1 Co4 -52.2(5) . 2_755
Co5 Co1 C1 Co4 139.8(4) . 2_755
Co3 Co1 C1 Co4 30.0(2) . 2_755
Co2 Co1 C1 Co4 -160.1(5) . 2_755
C13 Co1 C1 Co4 -120.6(10) . .
C7 Co1 C1 Co4 82.7(3) . .
C4 Co1 C1 Co4 -10.1(2) . .
C2 Co1 C1 Co4 -159.73(8) . .
Co5 Co1 C1 Co4 -168.00(8) . .
Co3 Co1 C1 Co4 82.2(2) . .
Co2 Co1 C1 Co4 -107.83(5) . .
C13 Co1 C1 Co1 39.1(10) . 2_755
C7 Co1 C1 Co1 -117.6(3) . 2_755
C4 Co1 C1 Co1 149.7(2) . 2_755
C2 Co1 C1 Co1 0.000(2) . 2_755
Co4 Co1 C1 Co1 159.73(8) . 2_755
Co5 Co1 C1 Co1 -8.27(3) . 2_755
Co3 Co1 C1 Co1 -118.05(15) . 2_755
Co2 Co1 C1 Co1 51.90(11) . 2_755
C13 Co1 C1 Co3 -60.8(12) . 2_755
C7 Co1 C1 Co3 142.5(4) . 2_755
C4 Co1 C1 Co3 49.8(5) . 2_755
C2 Co1 C1 Co3 -99.9(4) . 2_755
Co4 Co1 C1 Co3 59.8(3) . 2_755
Co5 Co1 C1 Co3 -108.2(4) . 2_755
Co3 Co1 C1 Co3 142.0(6) . 2_755
Co2 Co1 C1 Co3 -48.0(3) . 2_755
C13 Co1 C1 Co3 157.2(10) . .
C7 Co1 C1 Co3 0.5(3) . .
C4 Co1 C1 Co3 -92.3(3) . .
C2 Co1 C1 Co3 118.05(15) . .
Co4 Co1 C1 Co3 -82.2(2) . .
Co5 Co1 C1 Co3 109.78(15) . .
Co2 Co1 C1 Co3 170.0(3) . .
C13 Co1 C1 Co2 -12.8(11) . .
C7 Co1 C1 Co2 -169.5(3) . .
C4 Co1 C1 Co2 97.8(3) . .
C2 Co1 C1 Co2 -51.90(11) . .
Co4 Co1 C1 Co2 107.83(5) . .
Co5 Co1 C1 Co2 -60.17(11) . .
Co3 Co1 C1 Co2 -170.0(3) . .
C13 Co1 C1 Co2 88.5(10) . 2_755
C7 Co1 C1 Co2 -68.2(3) . 2_755
C4 Co1 C1 Co2 -161.0(3) . 2_755
C2 Co1 C1 Co2 49.31(13) . 2_755
Co4 Co1 C1 Co2 -151.0(2) . 2_755
Co5 Co1 C1 Co2 41.05(14) . 2_755
Co3 Co1 C1 Co2 -68.74(4) . 2_755
Co2 Co1 C1 Co2 101.2(2) . 2_755
C9 Co3 C1 C2 165.4(6) . .
C7 Co3 C1 C2 60.6(2) . .
C8 Co3 C1 C2 -36.1(2) . .
C3 Co3 C1 C2 -121.9(2) 2_755 .
Co1 Co3 C1 C2 61.06(17) . .
Co4 Co3 C1 C2 -138.17(14) 2_755 .
Co2 Co3 C1 C2 -27.45(6) 2_755 .
Co4 Co3 C1 C2 139.15(14) . .
C9 Co3 C1 Co4 -56.4(6) . 2_755
C7 Co3 C1 Co4 -161.2(3) . 2_755
C8 Co3 C1 Co4 102.1(3) . 2_755
C3 Co3 C1 Co4 16.3(2) 2_755 2_755
Co1 Co3 C1 Co4 -160.8(3) . 2_755
Co2 Co3 C1 Co4 110.71(9) 2_755 2_755
Co4 Co3 C1 Co4 -82.7(3) . 2_755
C9 Co3 C1 Co4 26.3(6) . .
C7 Co3 C1 Co4 -78.6(3) . .
C8 Co3 C1 Co4 -175.2(3) . .
C3 Co3 C1 Co4 99.0(2) 2_755 .
Co1 Co3 C1 Co4 -78.09(5) . .
Co4 Co3 C1 Co4 82.7(3) 2_755 .
Co2 Co3 C1 Co4 -166.6(2) 2_755 .
C9 Co3 C1 Co1 -117.0(6) . 2_755
C7 Co3 C1 Co1 138.2(5) . 2_755
C8 Co3 C1 Co1 41.6(5) . 2_755
C3 Co3 C1 Co1 -44.2(5) 2_755 2_755
Co1 Co3 C1 Co1 138.7(6) . 2_755
Co4 Co3 C1 Co1 -60.5(3) 2_755 2_755
Co2 Co3 C1 Co1 50.2(4) 2_755 2_755
Co4 Co3 C1 Co1 -143.2(6) . 2_755
C9 Co3 C1 Co1 104.3(6) . .
C7 Co3 C1 Co1 -0.5(3) . .
C8 Co3 C1 Co1 -97.1(3) . .
C3 Co3 C1 Co1 177.1(3) 2_755 .
Co4 Co3 C1 Co1 160.8(3) 2_755 .
Co2 Co3 C1 Co1 -88.5(2) 2_755 .
Co4 Co3 C1 Co1 78.09(5) . .
C9 Co3 C1 Co3 -14.6(6) . 2_755
C7 Co3 C1 Co3 -119.4(2) . 2_755
C8 Co3 C1 Co3 143.9(2) . 2_755
C3 Co3 C1 Co3 58.1(2) 2_755 2_755
Co1 Co3 C1 Co3 -118.94(17) . 2_755
Co4 Co3 C1 Co3 41.83(14) 2_755 2_755
Co2 Co3 C1 Co3 152.55(6) 2_755 2_755
Co4 Co3 C1 Co3 -40.85(14) . 2_755
C9 Co3 C1 Co2 120.4(8) . .
C7 Co3 C1 Co2 15.6(5) . .
C8 Co3 C1 Co2 -81.1(5) . .
C3 Co3 C1 Co2 -166.9(5) 2_755 .
Co1 Co3 C1 Co2 16.1(3) . .
Co4 Co3 C1 Co2 176.8(6) 2_755 .
Co2 Co3 C1 Co2 -72.5(5) 2_755 .
Co4 Co3 C1 Co2 94.1(3) . .
C9 Co3 C1 Co2 -167.1(6) . 2_755
C7 Co3 C1 Co2 88.0(2) . 2_755
C8 Co3 C1 Co2 -8.6(3) . 2_755
C3 Co3 C1 Co2 -94.4(2) 2_755 2_755
Co1 Co3 C1 Co2 88.5(2) . 2_755
Co4 Co3 C1 Co2 -110.71(9) 2_755 2_755
Co4 Co3 C1 Co2 166.6(2) . 2_755
C6 Co2 C1 C2 -103.8(4) . .
C8 Co2 C1 C2 153.0(2) 2_755 .
C12 Co2 C1 C2 55.2(3) . .
Co5 Co2 C1 C2 29.88(3) 2_755 .
Co3 Co2 C1 C2 144.60(9) 2_755 .
Co1 Co2 C1 C2 -78.70(16) . .
Co5 Co2 C1 C2 -26.87(3) . .
C6 Co2 C1 Co4 133.8(5) . 2_755
C2 Co2 C1 Co4 -122.4(5) . 2_755
C8 Co2 C1 Co4 30.6(5) 2_755 2_755
C12 Co2 C1 Co4 -67.2(6) . 2_755
Co5 Co2 C1 Co4 -92.5(5) 2_755 2_755
Co3 Co2 C1 Co4 22.2(4) 2_755 2_755
Co1 Co2 C1 Co4 158.9(6) . 2_755
Co5 Co2 C1 Co4 -149.2(5) . 2_755
C6 Co2 C1 Co4 45.0(5) . .
C2 Co2 C1 Co4 148.83(13) . .
C8 Co2 C1 Co4 -58.2(3) 2_755 .
C12 Co2 C1 Co4 -156.0(3) . .
Co5 Co2 C1 Co4 178.71(14) 2_755 .
Co3 Co2 C1 Co4 -66.6(2) 2_755 .
Co1 Co2 C1 Co4 70.13(5) . .
Co5 Co2 C1 Co4 121.96(11) . .
C6 Co2 C1 Co1 -174.7(4) . 2_755
C2 Co2 C1 Co1 -70.88(17) . 2_755
C8 Co2 C1 Co1 82.1(3) 2_755 2_755
C12 Co2 C1 Co1 -15.7(4) . 2_755
Co5 Co2 C1 Co1 -41.00(16) 2_755 2_755
Co3 Co2 C1 Co1 73.71(10) 2_755 2_755
Co1 Co2 C1 Co1 -149.6(3) . 2_755
Co5 Co2 C1 Co1 -97.75(19) . 2_755
C6 Co2 C1 Co1 -25.1(5) . .
C2 Co2 C1 Co1 78.70(16) . .
C8 Co2 C1 Co1 -128.3(3) 2_755 .
C12 Co2 C1 Co1 133.9(3) . .
Co5 Co2 C1 Co1 108.58(17) 2_755 .
Co3 Co2 C1 Co1 -136.7(2) 2_755 .
Co5 Co2 C1 Co1 51.83(14) . .
C6 Co2 C1 Co3 111.6(4) . 2_755
C2 Co2 C1 Co3 -144.60(9) . 2_755
C8 Co2 C1 Co3 8.4(2) 2_755 2_755
C12 Co2 C1 Co3 -89.4(3) . 2_755
Co5 Co2 C1 Co3 -114.71(8) 2_755 2_755
Co1 Co2 C1 Co3 136.7(2) . 2_755
Co5 Co2 C1 Co3 -171.47(10) . 2_755
C6 Co2 C1 Co3 -41.1(7) . .
C2 Co2 C1 Co3 62.7(5) . .
C8 Co2 C1 Co3 -144.3(5) 2_755 .
C12 Co2 C1 Co3 117.9(5) . .
Co5 Co2 C1 Co3 92.6(5) 2_755 .
Co3 Co2 C1 Co3 -152.7(5) 2_755 .
Co1 Co2 C1 Co3 -16.0(3) . .
Co5 Co2 C1 Co3 35.8(5) . .
C6 Co2 C1 Co2 -103.8(4) . 2_755
C2 Co2 C1 Co2 0.0 . 2_755
C8 Co2 C1 Co2 153.0(2) 2_755 2_755
C12 Co2 C1 Co2 55.2(3) . 2_755
Co5 Co2 C1 Co2 29.88(3) 2_755 2_755
Co3 Co2 C1 Co2 144.60(9) 2_755 2_755
Co1 Co2 C1 Co2 -78.70(16) . 2_755
Co5 Co2 C1 Co2 -26.87(3) . 2_755
Co4 C1 C2 Co2 127.85(5) 2_755 .
Co4 C1 C2 Co2 -52.15(5) . .
Co1 C1 C2 Co2 96.39(4) 2_755 .
Co1 C1 C2 Co2 -83.61(4) . .
Co3 C1 C2 Co2 34.28(4) 2_755 .
Co3 C1 C2 Co2 -145.72(4) . .
Co2 C1 C2 Co2 180.0 2_755 .
Co4 C1 C2 Co2 -52.15(5) 2_755 2_755
Co4 C1 C2 Co2 127.85(5) . 2_755
Co1 C1 C2 Co2 -83.61(4) 2_755 2_755
Co1 C1 C2 Co2 96.39(4) . 2_755
Co3 C1 C2 Co2 -145.72(4) 2_755 2_755
Co3 C1 C2 Co2 34.28(4) . 2_755
Co2 C1 C2 Co2 180.0 . 2_755
Co4 C1 C2 Co5 47.95(6) 2_755 2_755
Co4 C1 C2 Co5 -132.05(6) . 2_755
Co1 C1 C2 Co5 16.49(5) 2_755 2_755
Co1 C1 C2 Co5 -163.51(5) . 2_755
Co3 C1 C2 Co5 -45.62(5) 2_755 2_755
Co3 C1 C2 Co5 134.38(5) . 2_755
Co2 C1 C2 Co5 -79.90(5) . 2_755
Co2 C1 C2 Co5 100.10(5) 2_755 2_755
Co4 C1 C2 Co5 -132.05(6) 2_755 .
Co4 C1 C2 Co5 47.95(6) . .
Co1 C1 C2 Co5 -163.51(5) 2_755 .
Co1 C1 C2 Co5 16.49(5) . .
Co3 C1 C2 Co5 134.38(5) 2_755 .
Co3 C1 C2 Co5 -45.62(5) . .
Co2 C1 C2 Co5 100.10(5) . .
Co2 C1 C2 Co5 -79.90(5) 2_755 .
Co4 C1 C2 Co1 31.46(5) 2_755 2_755
Co4 C1 C2 Co1 -148.54(5) . 2_755
Co1 C1 C2 Co1 180.000(1) . 2_755
Co3 C1 C2 Co1 -62.11(4) 2_755 2_755
Co3 C1 C2 Co1 117.89(4) . 2_755
Co2 C1 C2 Co1 -96.39(4) . 2_755
Co2 C1 C2 Co1 83.61(4) 2_755 2_755
Co4 C1 C2 Co1 -148.54(5) 2_755 .
Co4 C1 C2 Co1 31.46(5) . .
Co1 C1 C2 Co1 180.000(1) 2_755 .
Co3 C1 C2 Co1 117.89(4) 2_755 .
Co3 C1 C2 Co1 -62.11(4) . .
Co2 C1 C2 Co1 83.61(4) . .
Co2 C1 C2 Co1 -96.39(4) 2_755 .
C6 Co2 C2 C1 111.5(4) . .
C8 Co2 C2 C1 -35.6(3) 2_755 .
C12 Co2 C2 C1 -136.8(3) . .
Co5 Co2 C2 C1 -140.72(15) 2_755 .
Co3 Co2 C2 C1 -26.90(3) 2_755 .
Co1 Co2 C2 C1 66.8(2) . .
Co5 Co2 C2 C1 141.31(19) . .
C6 Co2 C2 Co2 -68.5(4) . 2_755
C8 Co2 C2 Co2 144.4(3) 2_755 2_755
C12 Co2 C2 Co2 43.2(3) . 2_755
Co5 Co2 C2 Co2 39.28(15) 2_755 2_755
C1 Co2 C2 Co2 180.000(1) . 2_755
Co3 Co2 C2 Co2 153.10(3) 2_755 2_755
Co1 Co2 C2 Co2 -113.2(2) . 2_755
Co5 Co2 C2 Co2 -38.69(19) . 2_755
C6 Co2 C2 Co5 -107.8(4) . 2_755
C8 Co2 C2 Co5 105.1(4) 2_755 2_755
C12 Co2 C2 Co5 3.9(3) . 2_755
C1 Co2 C2 Co5 140.72(15) . 2_755
Co3 Co2 C2 Co5 113.82(14) 2_755 2_755
Co1 Co2 C2 Co5 -152.5(4) . 2_755
Co5 Co2 C2 Co5 -78.0(3) . 2_755
C6 Co2 C2 Co5 -29.8(6) . .
C8 Co2 C2 Co5 -177.0(3) 2_755 .
C12 Co2 C2 Co5 81.9(3) . .
Co5 Co2 C2 Co5 78.0(3) 2_755 .
C1 Co2 C2 Co5 -141.31(19) . .
Co3 Co2 C2 Co5 -168.2(2) 2_755 .
Co1 Co2 C2 Co5 -74.53(6) . .
C6 Co2 C2 Co1 179.1(4) . 2_755
C8 Co2 C2 Co1 31.9(5) 2_755 2_755
C12 Co2 C2 Co1 -69.2(4) . 2_755
Co5 Co2 C2 Co1 -73.13(14) 2_755 2_755
C1 Co2 C2 Co1 67.6(3) . 2_755
Co3 Co2 C2 Co1 40.7(3) 2_755 2_755
Co1 Co2 C2 Co1 134.4(5) . 2_755
Co5 Co2 C2 Co1 -151.1(5) . 2_755
C6 Co2 C2 Co1 44.7(6) . .
C8 Co2 C2 Co1 -102.4(3) 2_755 .
C12 Co2 C2 Co1 156.4(3) . .
Co5 Co2 C2 Co1 152.5(4) 2_755 .
C1 Co2 C2 Co1 -66.8(2) . .
Co3 Co2 C2 Co1 -93.7(2) 2_755 .
Co5 Co2 C2 Co1 74.53(6) . .
C5 Co5 C2 C1 -67.5(11) . .
C11 Co5 C2 C1 180.000(1) . .
C12 Co5 C2 C1 81.0(3) 2_755 .
Co1 Co5 C2 C1 -15.74(6) . .
Co2 Co5 C2 C1 84.86(16) 2_755 .
Co5 Co5 C2 C1 180.000(1) 2_755 .
Co2 Co5 C2 C1 -100.52(19) . .
C5 Co5 C2 Co2 33.0(12) . .
C11 Co5 C2 Co2 -79.48(19) . .
C12 Co5 C2 Co2 -178.5(3) 2_755 .
Co1 Co5 C2 Co2 84.78(16) . .
Co2 Co5 C2 Co2 -174.6(3) 2_755 .
Co5 Co5 C2 Co2 -79.48(19) 2_755 .
C5 Co5 C2 Co2 -152.4(10) . 2_755
C11 Co5 C2 Co2 95.14(16) . 2_755
C12 Co5 C2 Co2 -3.9(3) 2_755 2_755
Co1 Co5 C2 Co2 -100.60(19) . 2_755
Co5 Co5 C2 Co2 95.14(16) 2_755 2_755
Co2 Co5 C2 Co2 174.6(3) . 2_755
C5 Co5 C2 Co5 112.5(11) . 2_755
C11 Co5 C2 Co5 0.0 . 2_755
C12 Co5 C2 Co5 -99.0(3) 2_755 2_755
Co1 Co5 C2 Co5 164.26(6) . 2_755
Co2 Co5 C2 Co5 -95.14(16) 2_755 2_755
Co2 Co5 C2 Co5 79.48(19) . 2_755
C5 Co5 C2 Co1 143.3(10) . 2_755
C11 Co5 C2 Co1 30.8(3) . 2_755
C12 Co5 C2 Co1 -68.2(4) 2_755 2_755
Co1 Co5 C2 Co1 -164.9(4) . 2_755
Co2 Co5 C2 Co1 -64.32(18) 2_755 2_755
Co5 Co5 C2 Co1 30.8(3) 2_755 2_755
Co2 Co5 C2 Co1 110.3(5) . 2_755
C5 Co5 C2 Co1 -51.8(11) . .
C11 Co5 C2 Co1 -164.26(6) . .
C12 Co5 C2 Co1 96.7(3) 2_755 .
Co2 Co5 C2 Co1 100.60(19) 2_755 .
Co5 Co5 C2 Co1 -164.26(6) 2_755 .
Co2 Co5 C2 Co1 -84.78(16) . .
C13 Co1 C2 C1 -165.4(4) . .
C7 Co1 C2 C1 80.7(3) . .
C4 Co1 C2 C1 -42.9(3) . .
Co4 Co1 C2 C1 -15.67(2) . .
Co5 Co1 C2 C1 169.26(5) . .
Co3 Co1 C2 C1 48.23(4) . .
Co2 Co1 C2 C1 -96.4(2) . .
C13 Co1 C2 Co2 -69.0(5) . .
C7 Co1 C2 Co2 177.1(3) . .
C4 Co1 C2 Co2 53.5(5) . .
C1 Co1 C2 Co2 96.4(2) . .
Co4 Co1 C2 Co2 80.7(3) . .
Co5 Co1 C2 Co2 -94.3(3) . .
Co3 Co1 C2 Co2 144.6(3) . .
C13 Co1 C2 Co2 103.1(4) . 2_755
C7 Co1 C2 Co2 -10.8(5) . 2_755
C4 Co1 C2 Co2 -134.3(3) . 2_755
C1 Co1 C2 Co2 -91.5(3) . 2_755
Co4 Co1 C2 Co2 -107.1(3) . 2_755
Co5 Co1 C2 Co2 77.8(3) . 2_755
Co3 Co1 C2 Co2 -43.2(3) . 2_755
Co2 Co1 C2 Co2 172.1(5) . 2_755
C13 Co1 C2 Co5 -6.0(5) . 2_755
C7 Co1 C2 Co5 -120.0(3) . 2_755
C4 Co1 C2 Co5 116.5(6) . 2_755
C1 Co1 C2 Co5 159.4(3) . 2_755
Co4 Co1 C2 Co5 143.7(3) . 2_755
Co5 Co1 C2 Co5 -31.4(4) . 2_755
Co3 Co1 C2 Co5 -152.4(4) . 2_755
Co2 Co1 C2 Co5 62.97(11) . 2_755
C13 Co1 C2 Co5 25.4(4) . .
C7 Co1 C2 Co5 -88.6(3) . .
C4 Co1 C2 Co5 147.9(3) . .
C1 Co1 C2 Co5 -169.26(5) . .
Co4 Co1 C2 Co5 175.08(6) . .
Co3 Co1 C2 Co5 -121.03(4) . .
Co2 Co1 C2 Co5 94.3(3) . .
C13 Co1 C2 Co1 -165.4(4) . 2_755
C7 Co1 C2 Co1 80.7(3) . 2_755
C4 Co1 C2 Co1 -42.9(3) . 2_755
C1 Co1 C2 Co1 0.000(1) . 2_755
Co4 Co1 C2 Co1 -15.67(2) . 2_755
Co5 Co1 C2 Co1 169.26(5) . 2_755
Co3 Co1 C2 Co1 48.23(4) . 2_755
Co2 Co1 C2 Co1 -96.4(2) . 2_755
C10 Co4 C3 O3 58.2(18) . .
C4 Co4 C3 O3 -43.6(18) . .
C1 Co4 C3 O3 -149.2(17) . .
Co1 Co4 C3 O3 -89.4(18) . .
Co3 Co4 C3 O3 -171.0(19) 2_755 .
Co4 Co4 C3 O3 155.5(17) 2_755 .
Co3 Co4 C3 O3 -154.5(11) . .
C10 Co4 C3 Co3 -130.7(3) . 2_755
C4 Co4 C3 Co3 127.4(3) . 2_755
C1 Co4 C3 Co3 21.8(3) . 2_755
Co1 Co4 C3 Co3 81.6(2) . 2_755
Co4 Co4 C3 Co3 -33.4(2) 2_755 2_755
Co3 Co4 C3 Co3 16.6(13) . 2_755
C10 Co4 C4 O4 -48.4(12) . .
C3 Co4 C4 O4 53.3(11) . .
C1 Co4 C4 O4 167.6(10) . .
Co1 Co4 C4 O4 178.9(13) . .
Co3 Co4 C4 O4 107.8(11) 2_755 .
Co4 Co4 C4 O4 -162.3(8) 2_755 .
Co3 Co4 C4 O4 -137.9(11) . .
C10 Co4 C4 Co1 132.7(3) . .
C3 Co4 C4 Co1 -125.6(3) . .
C1 Co4 C4 Co1 -11.3(2) . .
Co3 Co4 C4 Co1 -71.1(3) 2_755 .
Co4 Co4 C4 Co1 18.8(6) 2_755 .
Co3 Co4 C4 Co1 43.2(2) . .
C13 Co1 C4 O4 -7.2(9) . .
C7 Co1 C4 O4 85.3(9) . .
C1 Co1 C4 O4 -168.4(9) . .
C2 Co1 C4 O4 -140.8(8) . .
Co4 Co1 C4 O4 -179.1(10) . .
Co5 Co1 C4 O4 -54.6(12) . .
Co3 Co1 C4 O4 134.3(9) . .
Co2 Co1 C4 O4 -106.1(9) . .
C13 Co1 C4 Co4 171.9(3) . .
C7 Co1 C4 Co4 -95.7(3) . .
C1 Co1 C4 Co4 10.7(3) . .
C2 Co1 C4 Co4 38.3(5) . .
Co5 Co1 C4 Co4 124.5(4) . .
Co3 Co1 C4 Co4 -46.6(2) . .
Co2 Co1 C4 Co4 73.0(2) . .
C11 Co5 C5 O5 -27(43) . .
C12 Co5 C5 O5 70(43) 2_755 .
C2 Co5 C5 O5 -142(43) . .
Co1 Co5 C5 O5 174(100) . .
Co2 Co5 C5 O5 77(43) 2_755 .
Co5 Co5 C5 O5 -45(44) 2_755 .
Co2 Co5 C5 O5 -116(43) . .
C2 Co2 C6 O6 159(27) . .
C8 Co2 C6 O6 -46(27) 2_755 .
C12 Co2 C6 O6 47(27) . .
Co5 Co2 C6 O6 92(27) 2_755 .
C1 Co2 C6 O6 -150(27) . .
Co3 Co2 C6 O6 -80(27) 2_755 .
Co1 Co2 C6 O6 -168(27) . .
Co5 Co2 C6 O6 139(27) . .
C13 Co1 C7 O7 8.4(11) . .
C4 Co1 C7 O7 -81.2(10) . .
C1 Co1 C7 O7 -179.4(10) . .
C2 Co1 C7 O7 136.6(10) . .
Co4 Co1 C7 O7 -128.6(10) . .
Co5 Co1 C7 O7 82.6(10) . .
Co3 Co1 C7 O7 -178.9(12) . .
Co2 Co1 C7 O7 144.2(7) . .
C13 Co1 C7 Co3 -172.7(4) . .
C4 Co1 C7 Co3 97.7(3) . .
C1 Co1 C7 Co3 -0.5(4) . .
C2 Co1 C7 Co3 -44.5(4) . .
Co4 Co1 C7 Co3 50.3(2) . .
Co5 Co1 C7 Co3 -98.5(2) . .
Co2 Co1 C7 Co3 -36.9(11) . .
C9 Co3 C7 O7 26.0(11) . .
C8 Co3 C7 O7 -71.9(11) . .
C1 Co3 C7 O7 179.3(11) . .
C3 Co3 C7 O7 13(2) 2_755 .
Co1 Co3 C7 O7 178.8(13) . .
Co4 Co3 C7 O7 154.0(8) 2_755 .
Co2 Co3 C7 O7 -118.7(11) 2_755 .
Co4 Co3 C7 O7 133.2(11) . .
C9 Co3 C7 Co1 -152.8(4) . .
C8 Co3 C7 Co1 109.3(3) . .
C1 Co3 C7 Co1 0.5(3) . .
C3 Co3 C7 Co1 -166.2(15) 2_755 .
Co4 Co3 C7 Co1 -24.8(5) 2_755 .
Co2 Co3 C7 Co1 62.5(2) 2_755 .
Co4 Co3 C7 Co1 -45.6(2) . .
C9 Co3 C8 O8 -0.2(10) . .
C7 Co3 C8 O8 87.9(10) . .
C1 Co3 C8 O8 -170.3(9) . .
C3 Co3 C8 O8 -81.4(10) 2_755 .
Co1 Co3 C8 O8 135.8(9) . .
Co4 Co3 C8 O8 -118.1(9) 2_755 .
Co2 Co3 C8 O8 179.2(11) 2_755 .
Co4 Co3 C8 O8 -178.7(6) . .
C9 Co3 C8 Co2 -179.4(3) . 2_755
C7 Co3 C8 Co2 -91.3(3) . 2_755
C1 Co3 C8 Co2 10.4(3) . 2_755
C3 Co3 C8 Co2 99.4(3) 2_755 2_755
Co1 Co3 C8 Co2 -43.4(3) . 2_755
Co4 Co3 C8 Co2 62.7(3) 2_755 2_755
Co4 Co3 C8 Co2 2.1(7) . 2_755
C7 Co3 C9 O9 -20(11) . .
C8 Co3 C9 O9 73(11) . .
C1 Co3 C9 O9 -127(11) . .
C3 Co3 C9 O9 158(12) 2_755 .
Co1 Co3 C9 O9 -46(12) . .
Co4 Co3 C9 O9 -171(11) 2_755 .
Co2 Co3 C9 O9 72(12) 2_755 .
Co4 Co3 C9 O9 -108(11) . .
C3 Co4 C10 O10 6(87) . .
C4 Co4 C10 O10 99(87) . .
C1 Co4 C10 O10 -136(87) . .
Co1 Co4 C10 O10 148(100) . .
Co3 Co4 C10 O10 -54(87) 2_755 .
Co4 Co4 C10 O10 -109(87) 2_755 .
Co3 Co4 C10 O10 -167(100) . .
C5 Co5 C11 O11 16.4(3) . .
C12 Co5 C11 O11 -80.6(2) 2_755 .
C2 Co5 C11 O11 180.000(2) . .
Co1 Co5 C11 O11 153.2(2) . .
Co2 Co5 C11 O11 -130.70(5) 2_755 .
Co5 Co5 C11 O11 180.000(2) 2_755 .
Co2 Co5 C11 O11 138.46(3) . .
C5 Co5 C11 Co5 -163.6(3) . 2_755
C12 Co5 C11 Co5 99.4(2) 2_755 2_755
C2 Co5 C11 Co5 0.0 . 2_755
Co1 Co5 C11 Co5 -26.8(2) . 2_755
Co2 Co5 C11 Co5 49.30(5) 2_755 2_755
Co2 Co5 C11 Co5 -41.54(3) . 2_755
C6 Co2 C12 O12 -47.5(11) . .
C2 Co2 C12 O12 177.6(11) . .
C8 Co2 C12 O12 47.0(11) 2_755 .
Co5 Co2 C12 O12 -178.4(13) 2_755 .
C1 Co2 C12 O12 147.7(10) . .
Co3 Co2 C12 O12 91.8(11) 2_755 .
Co1 Co2 C12 O12 -151.0(9) . .
Co5 Co2 C12 O12 -138.4(11) . .
C6 Co2 C12 Co5 130.9(3) . 2_755
C2 Co2 C12 Co5 -4.0(3) . 2_755
C8 Co2 C12 Co5 -134.6(3) 2_755 2_755
C1 Co2 C12 Co5 -33.9(4) . 2_755
Co3 Co2 C12 Co5 -89.9(2) 2_755 2_755
Co1 Co2 C12 Co5 27.4(5) . 2_755
Co5 Co2 C12 Co5 40.0(2) . 2_755
C7 Co1 C13 O13 -60(4) . .
C4 Co1 C13 O13 31(4) . .
C1 Co1 C13 O13 143(4) . .
C2 Co1 C13 O13 172(4) . .
Co4 Co1 C13 O13 39(5) . .
Co5 Co1 C13 O13 -168(4) . .
Co3 Co1 C13 O13 -69(4) . .
Co2 Co1 C13 O13 131(4) . .
C102 N1 C104 C105 -56.8(9) . .
C101 N1 C104 C105 64.7(9) . .
C103 N1 C104 C105 -176.0(8) . .
N1 C104 C105 C106 93.2(10) . .
N1 C104 C105 C110 -90.6(10) . .
C110 C105 C106 C107 2.4(14) . .
C104 C105 C106 C107 178.7(9) . .
C105 C106 C107 C108 -1.1(16) . .
C106 C107 C108 C109 -0.9(17) . .
C107 C108 C109 C110 1.5(18) . .
C106 C105 C110 C109 -1.8(15) . .
C104 C105 C110 C109 -178.1(9) . .
C108 C109 C110 C105 -0.2(17) . .
